data_8107541
loop_
_publ_author_name
'Yin, Zi-Yi'
'Zou, Fei'
'Chen, Jue-Yuan'
'Yuan, Lin'
'Li, Zhong-Yan'

_publ_section_title
;
 The crystal structure of
 N&#x2032;1,N&#x2032;3-bis((E)-thiophen-2-ylmethylene)isophthalohydrazide
 monohydrate, C18H16N4O3S2
;
_journal_issue 4
_journal_name_full 'Zeitschrift f\"ur Kristallographie - New Crystal Structures'
_journal_page_first 723
_journal_page_last 724
_journal_paper_doi 10.1515/ncrs-2023-0170
_journal_volume 238
_journal_year 2023
_chemical_formula_moiety 'C18 H14 N4 O2 S2, 0.5(H4 O2)'
_chemical_formula_sum 'C18 H16 N4 O3 S2'
_chemical_formula_weight 400.47
_chemical_name_systematic
;
The crystal structure of N'^1^,N'^3^-bis((E)-thiophen-2-ylmethylene)
isophthalohydrazide monohydrate
;
_space_group_crystal_system monoclinic
_space_group_IT_number 15
_space_group_name_Hall '-C 2yc'
_space_group_name_H-M_alt 'C 1 2/c 1'
_atom_sites_solution_hydrogens mixed
_atom_sites_solution_primary direct
_cell_angle_alpha 90
_cell_angle_beta 91.820(2)
_cell_angle_gamma 90
_cell_formula_units_Z 4
_cell_length_a 19.694(4)
_cell_length_b 11.450(2)
_cell_length_c 8.3382(16)
_cell_measurement_reflns_used 5031
_cell_measurement_temperature 296(2)
_cell_measurement_theta_max 27.30
_cell_measurement_theta_min 3.15
_cell_volume 1879.3(6)
_computing_cell_refinement 'Bruker SMART [1]'
_computing_data_collection 'Bruker SMART [1]'
_computing_data_reduction 'Bruker SAINT [1]'
_computing_molecular_graphics 'Bruker SHELXTL [1]'
_computing_publication_material 'Bruker SHELXTL [1]'
_computing_structure_refinement 'SHELXL-2014/7 [3]'
_computing_structure_solution 'SHELXT  [2]'
_diffrn_ambient_temperature 296.15
_diffrn_measured_fraction_theta_full 0.993
_diffrn_measured_fraction_theta_max 0.993
_diffrn_measurement_device_type 'Bruker APEX-II CCD'
_diffrn_measurement_method '\f and \w scans'
_diffrn_radiation_type MoK\a
_diffrn_radiation_wavelength 0.71073
_diffrn_reflns_av_R_equivalents 0.0149
_diffrn_reflns_av_unetI/netI 0.0097
_diffrn_reflns_Laue_measured_fraction_full 0.993
_diffrn_reflns_Laue_measured_fraction_max 0.993
_diffrn_reflns_limit_h_max 23
_diffrn_reflns_limit_h_min -23
_diffrn_reflns_limit_k_max 13
_diffrn_reflns_limit_k_min -13
_diffrn_reflns_limit_l_max 9
_diffrn_reflns_limit_l_min -9
_diffrn_reflns_number 8713
_diffrn_reflns_point_group_measured_fraction_full 0.993
_diffrn_reflns_point_group_measured_fraction_max 0.993
_diffrn_reflns_theta_full 25.007
_diffrn_reflns_theta_max 25.007
_diffrn_reflns_theta_min 2.058
_diffrn_standards_number 0
_exptl_absorpt_coefficient_mu 0.310
_exptl_absorpt_correction_T_max 0.7456
_exptl_absorpt_correction_T_min 0.7162
_exptl_absorpt_correction_type multi-scan
_exptl_absorpt_process_details
;
SADABS-2014/5 (Bruker,2014/5) was used for absorption correction.
wR2(int) was 0.0496 before and 0.0318 after correction.
The Ratio of minimum to maximum transmission is 0.9606.
The \l/2 correction factor is 0.00150.
;
_exptl_crystal_density_diffrn 1.415
_exptl_crystal_description block
_exptl_crystal_F_000 832
_refine_diff_density_max 0.165
_refine_diff_density_min -0.406
_refine_diff_density_rms 0.048
_refine_ls_extinction_coef .
_refine_ls_extinction_method none
_refine_ls_goodness_of_fit_ref 1.068
_refine_ls_hydrogen_treatment constr
_refine_ls_matrix_type full
_refine_ls_number_parameters 127
_refine_ls_number_reflns 1649
_refine_ls_number_restraints 0
_refine_ls_restrained_S_all 1.068
_refine_ls_R_factor_all 0.0447
_refine_ls_R_factor_gt 0.0408
_refine_ls_shift/su_max 0.000
_refine_ls_shift/su_mean 0.000
_refine_ls_structure_factor_coef Fsqd
_refine_ls_weighting_details 'w=1/[\s^2^(Fo^2^)+(0.0715P)^2^+1.1638P] where P=(Fo^2^+2Fc^2^)/3'
_refine_ls_weighting_scheme calc
_refine_ls_wR_factor_gt 0.1148
_refine_ls_wR_factor_ref 0.1206
_reflns_Friedel_coverage 0.000
_reflns_Friedel_fraction_full .
_reflns_Friedel_fraction_max .
_reflns_number_gt 1489
_reflns_number_total 1649
_reflns_threshold_expression 'I > 2\s(I)'
_cod_data_source_file suppl_j_ncrs-2023-0170_suppl_001.cif
_cod_data_source_block 0m_pl
_cod_database_code 8107541
_shelx_space_group_comment
;
The symmetry employed for this shelxl refinement is uniquely defined
by the following loop, which should always be used as a source of
symmetry information in preference to the above space-group names.
They are only intended as comments.
;
_olex2_refinement_description
;
1. Fixed Uiso
 At 1.2 times of:
  All C(H) groups, All N(H) groups
 At 1.5 times of:
  All O(H,H) groups
2. Others
 Fixed Sof: H2A(0.5) H2B(0.5)
3.a Free rotating group:
 O2(H2A,H2B)
3.b Aromatic/amide H refined with riding coordinates:
 N1(H1), C4(H4), C6(H6), C2(H2), C3(H3), C8(H8), C10(H10), C9(H9)
;
_olex2_submission_special_instructions 'No special instructions were received'

loop_
_space_group_symop_operation_xyz
'x, y, z'
'-x, y, -z+1/2'
'x+1/2, y+1/2, z'
'-x+1/2, y+1/2, -z+1/2'
'-x, -y, -z'
'x, -y, z-1/2'
'-x+1/2, -y+1/2, -z'
'x+1/2, -y+1/2, z-1/2'

loop_
_atom_site_label
_atom_site_type_symbol
_atom_site_fract_x
_atom_site_fract_y
_atom_site_fract_z
_atom_site_U_iso_or_equiv
_atom_site_adp_type
_atom_site_occupancy
_atom_site_site_symmetry_order
_atom_site_calc_flag
_atom_site_refinement_flags_posn
_atom_site_refinement_flags_adp
_atom_site_refinement_flags_occupancy
_atom_site_disorder_assembly
_atom_site_disorder_group
C1 C 0.46045(8) 0.66797(14) 0.63606(18) 0.0377(4) Uani 1 1 d . . . . .
C2 C 0.46145(9) 0.78919(17) 0.6358(2) 0.0470(4) Uani 1 1 d . . . . .
H2 H 0.436088 0.830127 0.558403 0.056 Uiso 1 1 calc R . . . .
C3 C 0.500000 0.8494(2) 0.750000 0.0535(7) Uani 1 2 d S T P . .
H3 H 0.499999 0.930580 0.750001 0.064 Uiso 1 2 calc RS T P . .
C4 C 0.500000 0.6073(2) 0.750000 0.0356(5) Uani 1 2 d S T P . .
H4 H 0.499999 0.526108 0.750001 0.043 Uiso 1 2 calc RS T P . .
C5 C 0.41976(8) 0.60213(15) 0.51155(18) 0.0392(4) Uani 1 1 d . . . . .
C6 C 0.35943(9) 0.31999(17) 0.4990(2) 0.0466(4) Uani 1 1 d . . . . .
H6 H 0.377051 0.301597 0.600649 0.056 Uiso 1 1 calc R . . . .
C7 C 0.32880(10) 0.22840(17) 0.4024(2) 0.0488(5) Uani 1 1 d . . . . .
C8 C 0.33478(14) 0.1118(2) 0.4330(3) 0.0723(7) Uani 1 1 d . . . . .
H8 H 0.358641 0.081174 0.521367 0.087 Uiso 1 1 calc R . . . .
C9 C 0.30095(17) 0.0431(3) 0.3164(4) 0.0940(10) Uani 1 1 d . . . . .
H9 H 0.300422 -0.038114 0.318823 0.113 Uiso 1 1 calc R . . . .
C10 C 0.26960(14) 0.1061(3) 0.2015(3) 0.0824(8) Uani 1 1 d . . . . .
H10 H 0.244392 0.074101 0.116097 0.099 Uiso 1 1 calc R . . . .
N1 N 0.39507(7) 0.49969(13) 0.56020(15) 0.0433(4) Uani 1 1 d . . . . .
H1 H 0.398906 0.480115 0.659652 0.052 Uiso 1 1 calc R . . . .
N2 N 0.36323(7) 0.42481(13) 0.45023(16) 0.0432(4) Uani 1 1 d . . . . .
O1 O 0.41189(7) 0.63889(12) 0.37323(14) 0.0541(4) Uani 1 1 d . . . . .
O2 O 0.500000 1.1683(4) 0.750000 0.1592(19) Uani 1 2 d S T P . .
H2A H 0.503396 1.228051 0.690264 0.239 Uiso 0.5 1 d G . . . .
H2B H 0.463308 1.172206 0.800742 0.239 Uiso 0.5 1 d G . . . .
S1 S 0.28134(3) 0.25195(5) 0.23017(7) 0.0639(3) Uani 1 1 d . . . . .

loop_
_atom_site_aniso_label
_atom_site_aniso_U_11
_atom_site_aniso_U_22
_atom_site_aniso_U_33
_atom_site_aniso_U_23
_atom_site_aniso_U_13
_atom_site_aniso_U_12
S1 0.0541(4) 0.0800(5) 0.0568(4) -0.0204(2) -0.0105(3) -0.0005(2)
N1 0.0510(8) 0.0518(8) 0.0265(7) -0.0012(6) -0.0066(6) -0.0059(6)
C4 0.0391(11) 0.0378(11) 0.0298(10) 0.000 0.0007(8) 0.000
O1 0.0697(9) 0.0585(8) 0.0334(7) 0.0075(5) -0.0108(6) -0.0008(6)
C1 0.0373(8) 0.0447(9) 0.0310(8) 0.0011(6) 0.0021(6) 0.0019(6)
N2 0.0440(8) 0.0529(9) 0.0324(7) -0.0060(6) -0.0053(6) -0.0024(6)
C5 0.0391(8) 0.0474(9) 0.0310(8) 0.0006(7) -0.0019(6) 0.0057(7)
C6 0.0494(10) 0.0569(11) 0.0334(8) -0.0015(7) -0.0015(7) -0.0056(8)
C2 0.0483(10) 0.0447(10) 0.0478(10) 0.0077(8) -0.0016(8) 0.0054(8)
C7 0.0478(10) 0.0593(11) 0.0397(10) -0.0056(8) 0.0071(8) -0.0088(8)
C3 0.0568(15) 0.0384(13) 0.0650(17) 0.000 -0.0026(13) 0.000
C8 0.1061(19) 0.0574(13) 0.0538(12) -0.0011(10) 0.0107(12) -0.0162(12)
C10 0.0785(16) 0.096(2) 0.0736(16) -0.0396(15) 0.0140(12) -0.0338(14)
C9 0.138(3) 0.0627(15) 0.0834(19) -0.0206(14) 0.0307(18) -0.0398(16)
O2 0.253(7) 0.100(3) 0.128(4) 0.000 0.064(3) 0.000

loop_
_atom_type_symbol
_atom_type_description
_atom_type_scat_dispersion_real
_atom_type_scat_dispersion_imag
_atom_type_scat_source
C C 0.0033 0.0016 'International Tables Vol C Tables 4.2.6.8 and 6.1.1.4'
H H 0.0000 0.0000 'International Tables Vol C Tables 4.2.6.8 and 6.1.1.4'
N N 0.0061 0.0033 'International Tables Vol C Tables 4.2.6.8 and 6.1.1.4'
O O 0.0106 0.0060 'International Tables Vol C Tables 4.2.6.8 and 6.1.1.4'
S S 0.1246 0.1234 'International Tables Vol C Tables 4.2.6.8 and 6.1.1.4'

loop_
_geom_angle_atom_site_label_1
_geom_angle_atom_site_label_2
_geom_angle_atom_site_label_3
_geom_angle
_geom_angle_site_symmetry_1
_geom_angle_site_symmetry_3
C10 S1 C7 91.80(13) . .
N2 N1 H1 120.0 . .
C5 N1 H1 120.0 . .
C5 N1 N2 120.09(13) . .
C1 C4 H4 119.9 . .
C1 C4 H4 119.9 2_656 .
C1 C4 C1 120.3(2) 2_656 .
C4 C1 C5 119.84(16) . .
C2 C1 C4 119.43(16) . .
C2 C1 C5 120.68(14) . .
C6 N2 N1 113.68(14) . .
N1 C5 C1 115.05(13) . .
O1 C5 N1 123.16(16) . .
O1 C5 C1 121.75(16) . .
N2 C6 H6 118.8 . .
N2 C6 C7 122.42(17) . .
C7 C6 H6 118.8 . .
C1 C2 H2 119.9 . .
C3 C2 C1 120.30(17) . .
C3 C2 H2 119.9 . .
C6 C7 S1 124.19(16) . .
C8 C7 S1 110.67(16) . .
C8 C7 C6 125.1(2) . .
C2 C3 C2 120.2(2) 2_656 .
C2 C3 H3 119.9 2_656 .
C2 C3 H3 119.9 . .
C7 C8 H8 123.7 . .
C7 C8 C9 112.5(2) . .
C9 C8 H8 123.7 . .
S1 C10 H10 124.1 . .
C9 C10 S1 111.82(19) . .
C9 C10 H10 124.1 . .
C8 C9 H9 123.4 . .
C10 C9 C8 113.2(3) . .
C10 C9 H9 123.4 . .
H2A O2 H2A 72.8 . 2_656
H2A O2 H2B 109.5 2_656 2_656
H2A O2 H2B 65.3 . 2_656
H2A O2 H2B 109.5 . .
H2B O2 H2A 65.3 . 2_656
H2B O2 H2B 174.0 . 2_656

loop_
_geom_bond_atom_site_label_1
_geom_bond_atom_site_label_2
_geom_bond_distance
_geom_bond_site_symmetry_2
S1 C7 1.710(2) .
S1 C10 1.702(3) .
N1 H1 0.8600 .
N1 N2 1.3902(19) .
N1 C5 1.338(2) .
C4 H4 0.9300 .
C4 C1 1.3944(19) .
C4 C1 1.3944(19) 2_656
O1 C5 1.233(2) .
C1 C5 1.495(2) .
C1 C2 1.388(3) .
N2 C6 1.270(2) .
C6 H6 0.9300 .
C6 C7 1.443(3) .
C2 H2 0.9300 .
C2 C3 1.383(2) .
C7 C8 1.364(3) .
C3 H3 0.9300 .
C8 H8 0.9300 .
C8 C9 1.402(3) .
C10 H10 0.9300 .
C10 C9 1.335(4) .
C9 H9 0.9300 .
O2 H2A 0.8500 .
O2 H2A 0.85(13) 2_656
O2 H2B 0.850(11) 2_656
O2 H2B 0.8501 .
